data_4322791
loop_
_publ_author_name
'Jongseong Lee'
'Deborah Freedman'
'Jonathan H. Melman'
'Meggan Brewer'
'Lei Sun'
'T. J. Emge'
'F. H. Long'
'John G. Brennan'

_publ_contact_author 'John G. Brennan'
_publ_section_title
;
 Trivalent Lanthanide Chalcogenolates: Ln(SePh)3, Ln2(EPh)6, Ln4(SPh)12,
 and [Ln (EPh)3]n(E = S, Se). How Metal, Chalcogen, and Solvent Influence
 Structure
;
_journal_name_full 'Inorganic Chemistry'
_journal_page_first 2512
_journal_page_last 2519
_journal_paper_doi 10.1021/ic9716161
_journal_volume 37
_journal_year 1998
_chemical_formula_moiety Sm4(SC6H5)12(OC4H8)4
_chemical_formula_sum 'C88 H92 O4 S12 Sm4'
_chemical_formula_weight 2199.74
_space_group_IT_number 15
_symmetry_cell_setting monoclinic
_symmetry_space_group_name_Hall '-C 2yc'
_symmetry_space_group_name_H-M 'C 1 2/c 1'
_atom_sites_solution_hydrogens geom
_atom_sites_solution_primary direct
_atom_sites_solution_secondary difmap
_audit_creation_method SHELXL-97
_cell_angle_alpha 90.00(3)
_cell_angle_beta 95.61(2)
_cell_angle_gamma 90.00(3)
_cell_formula_units_Z 8
_cell_length_a 27.780(7)
_cell_length_b 14.177(6)
_cell_length_c 44.949(13)
_cell_measurement_reflns_used 25
_cell_measurement_temperature 153(5)
_cell_measurement_theta_max 16.8
_cell_measurement_theta_min 12.0
_cell_volume 17618(10)
_computing_cell_refinement 'CAD4 (Enraf Nonius)'
_computing_data_collection 'CAD4 (Enraf Nonius)'
_computing_data_reduction 'CAD4 (Enraf Nonius)'
_computing_molecular_graphics 'XPMA,ZORTEP (Zsolnai, 1997)'
_computing_structure_refinement 'SHELXL-97 (Sheldrick, 1997)'
_computing_structure_solution 'SHELXS-97 (Sheldrick, 1990)'
_diffrn_ambient_temperature 153(5)
_diffrn_measured_fraction_theta_full 0.472
_diffrn_measured_fraction_theta_max 0.472
_diffrn_measurement_device_type 'CAD4 diffractometer'
_diffrn_measurement_method 'omega scans'
_diffrn_radiation_monochromator graphite
_diffrn_radiation_source 'fine-focus sealed tube'
_diffrn_radiation_type MoK\a
_diffrn_radiation_wavelength 0.71073
_diffrn_reflns_av_R_equivalents 0.0421
_diffrn_reflns_av_sigmaI/netI 0.0697
_diffrn_reflns_limit_h_max 26
_diffrn_reflns_limit_h_min 0
_diffrn_reflns_limit_k_max 13
_diffrn_reflns_limit_k_min 0
_diffrn_reflns_limit_l_max 43
_diffrn_reflns_limit_l_min -43
_diffrn_reflns_number 8850
_diffrn_reflns_theta_full 19.99
_diffrn_reflns_theta_max 19.99
_diffrn_reflns_theta_min 1.61
_diffrn_standards_decay_% 2
_diffrn_standards_interval_time 3600
_diffrn_standards_number 3
_exptl_absorpt_coefficient_mu 2.960
_exptl_absorpt_correction_T_max 0.8636
_exptl_absorpt_correction_T_min 0.8303
_exptl_absorpt_correction_type 'numerical, Gaussian grid (SHELX76)'
_exptl_crystal_colour yellow
_exptl_crystal_density_diffrn 1.659
_exptl_crystal_density_method 'not measured'
_exptl_crystal_description lathe
_exptl_crystal_F_000 8736
_exptl_crystal_size_max 0.25
_exptl_crystal_size_mid 0.12
_exptl_crystal_size_min 0.11
_refine_diff_density_max 0.676
_refine_diff_density_min -0.541
_refine_diff_density_rms 0.118
_refine_ls_extinction_method none
_refine_ls_goodness_of_fit_ref 1.034
_refine_ls_hydrogen_treatment mixed
_refine_ls_matrix_type full
_refine_ls_number_parameters 908
_refine_ls_number_reflns 8191
_refine_ls_number_restraints 1158
_refine_ls_restrained_S_all 1.013
_refine_ls_R_factor_all 0.0760
_refine_ls_R_factor_obs 0.0350
_refine_ls_shift/su_max 0.003
_refine_ls_shift/su_mean 0.003
_refine_ls_structure_factor_coef Fsqd
_refine_ls_weighting_details 'w=1/[\s^2^(Fo^2^)+(0.02P)^2^] where P=(Fo^2^+2Fc^2^)/3'
_refine_ls_weighting_scheme calc
_refine_ls_wR_factor_obs 0.0628
_refine_ls_wR_factor_ref 0.0678
_reflns_number_observed 5903
_reflns_number_total 8191
_reflns_threshold_expression >2sigma(I)
_cod_data_source_file ic9716161_6.cif
_cod_data_source_block smsphthf
_cod_depositor_comments
;
The following automatic conversions were performed:

'_refine_ls_weighting_scheme' value 'calc
w=1/[\s^2^(Fo^2^)+(0.02P)^2^] where P=(Fo^2^+2Fc^2^)/3' was changed
to 'calc'. New tag '_refine_ls_weighting_details' was created. The
value of the new tag was set to 'w=1/[\s^2^(Fo^2^)+(0.02P)^2^] where
P=(Fo^2^+2Fc^2^)/3'.

Automatic conversion script
Id: cif_fix_values 3143 2015-03-26 13:38:13Z robertas 
;
_cod_database_code 4322791

loop_
_symmetry_equiv_pos_as_xyz
'x, y, z'
'-x, y, -z+1/2'
'x+1/2, y+1/2, z'
'-x+1/2, y+1/2, -z+1/2'
'-x, -y, -z'
'x, -y, z-1/2'
'-x+1/2, -y+1/2, -z'
'x+1/2, -y+1/2, z-1/2'

loop_
_atom_site_label
_atom_site_type_symbol
_atom_site_fract_x
_atom_site_fract_y
_atom_site_fract_z
_atom_site_U_iso_or_equiv
_atom_site_adp_type
_atom_site_occupancy
_atom_site_calc_flag
_atom_site_refinement_flags
_atom_site_disorder_assembly
_atom_site_disorder_group
Sm1 Sm 0.495523(16) 0.13763(3) 0.613910(11) 0.02032(14) Uani 1 d . . .
Sm2 Sm 0.636932(16) 0.09095(3) 0.644696(10) 0.01924(14) Uani 1 d . . .
Sm3 Sm 0.750151(16) -0.10205(3) 0.641851(11) 0.02066(14) Uani 1 d . . .
Sm4 Sm 0.866325(16) -0.21418(3) 0.603594(11) 0.02082(14) Uani 1 d . . .
S1 S 0.57985(8) 0.25089(16) 0.62711(5) 0.0231(6) Uani 1 d . . .
S2 S 0.57973(8) 0.07172(16) 0.58762(5) 0.0225(6) Uani 1 d . . .
S3 S 0.54621(8) 0.06304(16) 0.66669(5) 0.0227(6) Uani 1 d . . .
S4 S 0.64878(8) -0.10344(17) 0.62864(5) 0.0237(6) Uani 1 d . . .
S5 S 0.70769(8) -0.00308(16) 0.68797(5) 0.0236(6) Uani 1 d . . .
S6 S 0.72438(8) 0.08516(17) 0.62020(5) 0.0250(6) Uani 1 d . . .
S7 S 0.76418(8) -0.24010(17) 0.59835(5) 0.0252(6) Uani 1 d . . .
S8 S 0.84117(8) -0.17268(17) 0.66447(5) 0.0241(6) Uani 1 d . . .
S9 S 0.82867(8) -0.03456(17) 0.61073(5) 0.0232(6) Uani 1 d . . .
S10 S 0.40462(8) 0.12734(16) 0.63837(5) 0.0230(6) Uani 1 d . . .
S11 S 0.42222(8) 0.16946(17) 0.56621(5) 0.0258(6) Uani 1 d . . .
S12 S 0.46263(8) 0.33048(17) 0.61789(5) 0.0249(6) Uani 1 d . . .
C1 C 0.5731(3) 0.3457(6) 0.65213(18) 0.018(2) Uiso 1 d U . .
C2 C 0.5594(3) 0.3332(7) 0.6801(2) 0.028(2) Uani 1 d U . .
H2 H 0.5534 0.2726 0.6868 0.034 Uiso 1 calc R . .
C3 C 0.5541(3) 0.4108(7) 0.6992(2) 0.036(2) Uani 1 d U . .
H3 H 0.5446 0.4012 0.7182 0.043 Uiso 1 calc R . .
C4 C 0.5630(3) 0.5005(7) 0.6896(2) 0.036(2) Uani 1 d U . .
H4 H 0.5604 0.5519 0.7022 0.043 Uiso 1 calc R . .
C5 C 0.5756(3) 0.5133(7) 0.6612(2) 0.037(2) Uani 1 d U . .
H5 H 0.5804 0.5741 0.6542 0.044 Uiso 1 calc R . .
C6 C 0.5815(3) 0.4367(6) 0.6425(2) 0.028(2) Uani 1 d U . .
H6 H 0.5911 0.4465 0.6235 0.033 Uiso 1 calc R . .
C7 C 0.5883(3) 0.1557(6) 0.5594(2) 0.029(2) Uiso 1 d U . .
C8 C 0.5516(3) 0.1712(7) 0.5364(2) 0.038(2) Uani 1 d U . .
H8 H 0.5228 0.1375 0.5361 0.045 Uiso 1 calc R . .
C9 C 0.5573(4) 0.2353(7) 0.5142(2) 0.045(2) Uani 1 d U . .
H9 H 0.5320 0.2460 0.4994 0.054 Uiso 1 calc R . .
C10 C 0.5994(4) 0.2834(8) 0.5135(2) 0.052(2) Uani 1 d U . .
H10 H 0.6030 0.3263 0.4982 0.063 Uiso 1 calc R . .
C11 C 0.6364(4) 0.2684(8) 0.5353(2) 0.050(2) Uani 1 d U . .
H11 H 0.6651 0.3020 0.5349 0.060 Uiso 1 calc R . .
C12 C 0.6317(4) 0.2032(7) 0.5582(2) 0.043(2) Uani 1 d U . .
H12 H 0.6576 0.1918 0.5725 0.052 Uiso 1 calc R . .
C13 C 0.5236(3) -0.0479(6) 0.67775(19) 0.025(2) Uiso 1 d U . .
C14 C 0.5323(3) -0.1314(7) 0.6636(2) 0.031(2) Uani 1 d U . .
H14 H 0.5513 -0.1316 0.6477 0.037 Uiso 1 calc R . .
C15 C 0.5130(3) -0.2140(7) 0.6729(2) 0.036(2) Uani 1 d U . .
H15 H 0.5183 -0.2701 0.6629 0.044 Uiso 1 calc R . .
C16 C 0.4856(3) -0.2139(8) 0.6970(2) 0.041(2) Uani 1 d U . .
H16 H 0.4722 -0.2699 0.7031 0.049 Uiso 1 calc R . .
C17 C 0.4783(3) -0.1337(7) 0.7116(2) 0.040(2) Uani 1 d U . .
H17 H 0.4605 -0.1348 0.7281 0.048 Uiso 1 calc R . .
C18 C 0.4970(3) -0.0490(7) 0.7024(2) 0.035(2) Uani 1 d U . .
H18 H 0.4918 0.0065 0.7126 0.042 Uiso 1 calc R . .
C19 C 0.6276(3) -0.1532(7) 0.5940(2) 0.035(2) Uiso 1 d U . .
C20 C 0.6393(4) -0.1208(7) 0.5677(2) 0.047(2) Uani 1 d U . .
H20 H 0.6597 -0.0688 0.5673 0.057 Uiso 1 calc R . .
C21 C 0.5907(4) -0.2401(9) 0.5432(3) 0.065(3) Uani 1 d U . .
H21 H 0.5771 -0.2679 0.5256 0.077 Uiso 1 calc R . .
C22 C 0.5788(4) -0.2769(9) 0.5684(3) 0.066(3) Uani 1 d U . .
H22 H 0.5596 -0.3305 0.5686 0.079 Uiso 1 calc R . .
C23 C 0.6209(4) -0.1655(8) 0.5402(3) 0.062(3) Uani 1 d U . .
H23 H 0.6290 -0.1449 0.5216 0.074 Uiso 1 calc R . .
C24 C 0.5964(4) -0.2320(7) 0.5945(3) 0.052(2) Uani 1 d U . .
H24 H 0.5876 -0.2539 0.6127 0.062 Uiso 1 calc R . .
C25 C 0.6827(3) -0.0700(6) 0.71553(19) 0.023(2) Uiso 1 d U . .
C26 C 0.7058(3) -0.0768(6) 0.74468(19) 0.032(2) Uani 1 d U . .
H26 H 0.7354 -0.0468 0.7494 0.038 Uiso 1 calc R . .
C27 C 0.6851(3) -0.1276(7) 0.7664(2) 0.037(2) Uani 1 d U . .
H27 H 0.7011 -0.1319 0.7856 0.044 Uiso 1 calc R . .
C28 C 0.6409(3) -0.1724(7) 0.7602(2) 0.043(2) Uani 1 d U . .
H28 H 0.6270 -0.2061 0.7749 0.051 Uiso 1 calc R . .
C29 C 0.6183(3) -0.1657(7) 0.7319(2) 0.036(2) Uani 1 d U . .
H29 H 0.5887 -0.1958 0.7275 0.043 Uiso 1 calc R . .
C30 C 0.6378(3) -0.1161(6) 0.7100(2) 0.029(2) Uani 1 d U . .
H30 H 0.6211 -0.1126 0.6911 0.035 Uiso 1 calc R . .
C31 C 0.7707(3) 0.1685(6) 0.6326(2) 0.026(2) Uiso 1 d U . .
C32 C 0.8010(3) 0.1497(7) 0.65807(19) 0.029(2) Uani 1 d U . .
H32 H 0.7962 0.0963 0.6694 0.034 Uiso 1 calc R . .
C33 C 0.8390(3) 0.2120(7) 0.6666(2) 0.040(2) Uani 1 d U . .
H33 H 0.8599 0.1990 0.6836 0.048 Uiso 1 calc R . .
C34 C 0.8456(3) 0.2913(7) 0.6505(2) 0.040(2) Uani 1 d U . .
H34 H 0.8703 0.3336 0.6566 0.048 Uiso 1 calc R . .
C35 C 0.8159(3) 0.3072(7) 0.6258(2) 0.043(2) Uani 1 d U . .
H35 H 0.8210 0.3608 0.6146 0.051 Uiso 1 calc R . .
C36 C 0.7775(3) 0.2475(6) 0.6157(2) 0.034(2) Uani 1 d U . .
H36 H 0.7575 0.2606 0.5984 0.041 Uiso 1 calc R . .
C37 C 0.7387(3) -0.3552(6) 0.60181(19) 0.021(2) Uiso 1 d U . .
C38 C 0.6980(3) -0.3774(7) 0.5834(2) 0.031(2) Uani 1 d U . .
H38 H 0.6843 -0.3330 0.5699 0.037 Uiso 1 calc R . .
C39 C 0.6770(4) -0.4678(7) 0.5850(2) 0.040(2) Uani 1 d U . .
H39 H 0.6501 -0.4838 0.5720 0.048 Uiso 1 calc R . .
C40 C 0.6962(3) -0.5317(7) 0.6057(2) 0.038(2) Uani 1 d U . .
H40 H 0.6822 -0.5909 0.6071 0.046 Uiso 1 calc R . .
C41 C 0.7367(3) -0.5074(7) 0.6245(2) 0.036(2) Uani 1 d U . .
H41 H 0.7496 -0.5504 0.6387 0.044 Uiso 1 calc R . .
C42 C 0.7585(3) -0.4197(6) 0.6225(2) 0.029(2) Uani 1 d U . .
H42 H 0.7861 -0.4046 0.6349 0.035 Uiso 1 calc R . .
C43 C 0.8673(3) -0.0799(6) 0.68708(18) 0.021(2) Uiso 1 d U . .
C44 C 0.9132(3) -0.0432(7) 0.6832(2) 0.032(2) Uani 1 d U . .
H44 H 0.9297 -0.0652 0.6676 0.038 Uiso 1 calc R . .
C45 C 0.9342(4) 0.0245(7) 0.7020(2) 0.040(2) Uani 1 d U . .
H45 H 0.9646 0.0480 0.6989 0.048 Uiso 1 calc R . .
C46 C 0.9102(3) 0.0583(7) 0.7257(2) 0.038(2) Uani 1 d U . .
H46 H 0.9243 0.1042 0.7385 0.045 Uiso 1 calc R . .
C47 C 0.8656(3) 0.0226(7) 0.7296(2) 0.038(2) Uani 1 d U . .
H47 H 0.8492 0.0443 0.7454 0.045 Uiso 1 calc R . .
C48 C 0.8446(3) -0.0452(6) 0.71056(19) 0.027(2) Uani 1 d U . .
H48 H 0.8142 -0.0681 0.7137 0.032 Uiso 1 calc R . .
C49 C 0.8125(3) 0.0334(7) 0.5784(2) 0.029(2) Uiso 1 d U . .
C50 C 0.8377(3) 0.1142(6) 0.5729(2) 0.034(2) Uani 1 d U . .
H50 H 0.8645 0.1308 0.5859 0.041 Uiso 1 calc R . .
C51 C 0.8243(4) 0.1707(7) 0.5487(2) 0.045(2) Uani 1 d U . .
H51 H 0.8414 0.2258 0.5457 0.054 Uiso 1 calc R . .
C52 C 0.7859(4) 0.1459(8) 0.5290(2) 0.051(2) Uani 1 d U . .
H52 H 0.7772 0.1841 0.5125 0.061 Uiso 1 calc R . .
C53 C 0.7598(4) 0.0654(7) 0.5332(2) 0.046(2) Uani 1 d U . .
H53 H 0.7332 0.0496 0.5200 0.055 Uiso 1 calc R . .
C54 C 0.7741(3) 0.0080(7) 0.5575(2) 0.036(2) Uani 1 d U . .
H54 H 0.7578 -0.0484 0.5600 0.043 Uiso 1 calc R . .
C55 C 0.4120(3) 0.1375(6) 0.67778(19) 0.023(2) Uiso 1 d U . .
C56 C 0.3897(3) 0.0741(7) 0.6956(2) 0.035(2) Uani 1 d U . .
H56 H 0.3695 0.0275 0.6868 0.042 Uiso 1 calc R . .
C57 C 0.3977(3) 0.0805(7) 0.7269(2) 0.042(2) Uani 1 d U . .
H57 H 0.3830 0.0380 0.7389 0.050 Uiso 1 calc R . .
C58 C 0.4274(3) 0.1504(8) 0.7396(2) 0.044(2) Uani 1 d U . .
H58 H 0.4333 0.1545 0.7602 0.053 Uiso 1 calc R . .
C59 C 0.4481(3) 0.2138(7) 0.7217(2) 0.038(2) Uani 1 d U . .
H59 H 0.4672 0.2619 0.7306 0.046 Uiso 1 calc R . .
C60 C 0.4417(3) 0.2085(7) 0.6915(2) 0.031(2) Uani 1 d U . .
H60 H 0.4569 0.2515 0.6799 0.037 Uiso 1 calc R . .
C61 C 0.3859(3) 0.0737(6) 0.5529(2) 0.027(2) Uiso 1 d U . .
C62 C 0.3954(3) 0.0258(7) 0.5269(2) 0.038(2) Uani 1 d U . .
H62 H 0.4223 0.0424 0.5173 0.045 Uiso 1 calc R . .
C63 C 0.3653(4) -0.0460(8) 0.5152(2) 0.050(2) Uani 1 d U . .
H63 H 0.3717 -0.0757 0.4975 0.060 Uiso 1 calc R . .
C64 C 0.3268(4) -0.0728(8) 0.5293(2) 0.050(2) Uani 1 d U . .
H64 H 0.3076 -0.1226 0.5217 0.060 Uiso 1 calc R . .
C65 C 0.3155(4) -0.0273(7) 0.5549(2) 0.045(2) Uani 1 d U . .
H65 H 0.2887 -0.0445 0.5645 0.054 Uiso 1 calc R . .
C66 C 0.3457(3) 0.0444(7) 0.5657(2) 0.036(2) Uani 1 d U . .
H66 H 0.3383 0.0753 0.5829 0.044 Uiso 1 calc R . .
C67 C 0.4772(3) 0.4122(7) 0.59027(19) 0.025(2) Uiso 1 d U . .
C68 C 0.5055(3) 0.3897(7) 0.5677(2) 0.032(2) Uani 1 d U . .
H68 H 0.5193 0.3300 0.5672 0.039 Uiso 1 calc R . .
C69 C 0.5135(3) 0.4547(7) 0.5459(2) 0.039(2) Uani 1 d U . .
H69 H 0.5335 0.4388 0.5312 0.047 Uiso 1 calc R . .
C70 C 0.4928(3) 0.5416(7) 0.5455(2) 0.037(2) Uani 1 d U . .
H70 H 0.4970 0.5837 0.5301 0.045 Uiso 1 calc R . .
C71 C 0.4658(4) 0.5660(7) 0.5680(2) 0.044(2) Uani 1 d U . .
H71 H 0.4524 0.6261 0.5683 0.053 Uiso 1 calc R . .
C72 C 0.4579(3) 0.5025(7) 0.5908(2) 0.037(2) Uani 1 d U . .
H72 H 0.4398 0.5205 0.6062 0.044 Uiso 1 calc R . .
O1 O 0.47418(19) -0.0276(4) 0.60026(13) 0.0278(14) Uani 1 d U . .
C73 C 0.4887(3) -0.0763(6) 0.57356(19) 0.025(2) Uiso 1 d U . .
H73A H 0.5224 -0.0950 0.5766 0.030 Uiso 1 calc R . .
H73B H 0.4843 -0.0353 0.5562 0.030 Uiso 1 calc R . .
C74 C 0.4563(3) -0.1618(6) 0.5693(2) 0.032(2) Uani 1 d U . .
H74A H 0.4272 -0.1476 0.5564 0.039 Uiso 1 calc R . .
H74B H 0.4730 -0.2139 0.5608 0.039 Uiso 1 calc R . .
C75 C 0.4447(3) -0.1841(6) 0.6006(2) 0.031(2) Uani 1 d U . .
H75A H 0.4151 -0.2204 0.6005 0.038 Uiso 1 calc R . .
H75B H 0.4709 -0.2184 0.6117 0.038 Uiso 1 calc R . .
C76 C 0.4390(3) -0.0870(6) 0.6135(2) 0.0306(19) Uani 1 d U . .
H76A H 0.4064 -0.0637 0.6084 0.037 Uiso 1 calc R . .
H76B H 0.4455 -0.0882 0.6351 0.037 Uiso 1 calc R . .
O2 O 0.6668(2) 0.2103(4) 0.68016(13) 0.0286(14) Uani 1 d U . .
C77 C 0.6651(4) 0.2065(7) 0.7118(2) 0.043(2) Uani 1 d U . .
H77A H 0.6856 0.1555 0.7200 0.052 Uiso 1 calc R . .
H77B H 0.6323 0.1937 0.7162 0.052 Uiso 1 calc R . .
C78 C 0.6814(4) 0.2947(7) 0.7256(2) 0.047(2) Uani 1 d U . .
H78A H 0.7124 0.2868 0.7372 0.056 Uiso 1 calc R . .
H78B H 0.6581 0.3182 0.7385 0.056 Uiso 1 calc R . .
C79 C 0.6858(3) 0.3614(6) 0.6994(2) 0.035(2) Uani 1 d U . .
H79A H 0.6568 0.3992 0.6954 0.042 Uiso 1 calc R . .
H79B H 0.7134 0.4029 0.7033 0.042 Uiso 1 calc R . .
C80 C 0.6922(3) 0.2961(6) 0.6743(2) 0.0309(19) Uani 1 d U . .
H80A H 0.6789 0.3236 0.6555 0.037 Uiso 1 calc R . .
H80B H 0.7262 0.2832 0.6732 0.037 Uiso 1 calc R . .
O3 O 0.7280(2) -0.2411(4) 0.67240(13) 0.0279(14) Uani 1 d U . .
C81 C 0.7549(3) -0.2688(7) 0.7002(2) 0.039(2) Uani 1 d U . .
H81A H 0.7625 -0.2138 0.7127 0.046 Uiso 1 calc R . .
H81B H 0.7849 -0.2992 0.6964 0.046 Uiso 1 calc R . .
C82 C 0.7243(4) -0.3347(7) 0.7154(2) 0.051(2) Uani 1 d U . .
H82A H 0.7046 -0.3012 0.7286 0.061 Uiso 1 calc R . .
H82B H 0.7439 -0.3811 0.7269 0.061 Uiso 1 calc R . .
C83 C 0.6935(4) -0.3806(7) 0.6901(2) 0.041(2) Uani 1 d U . .
H83A H 0.6632 -0.4028 0.6965 0.050 Uiso 1 calc R . .
H83B H 0.7102 -0.4330 0.6818 0.050 Uiso 1 calc R . .
C84 C 0.6852(3) -0.3007(6) 0.6676(2) 0.032(2) Uani 1 d U . .
H84A H 0.6816 -0.3252 0.6473 0.038 Uiso 1 calc R . .
H84B H 0.6563 -0.2654 0.6709 0.038 Uiso 1 calc R . .
O4 O 0.8441(2) -0.1682(4) 0.55088(13) 0.0295(14) Uani 1 d U . .
C85 C 0.8156(3) -0.2251(7) 0.52862(19) 0.035(2) Uani 1 d U . .
H85A H 0.7856 -0.2454 0.5360 0.043 Uiso 1 calc R . .
H85B H 0.8336 -0.2802 0.5233 0.043 Uiso 1 calc R . .
C86 C 0.8059(3) -0.1605(7) 0.5025(2) 0.045(2) Uani 1 d U . .
H86A H 0.7750 -0.1289 0.5032 0.054 Uiso 1 calc R . .
H86B H 0.8053 -0.1954 0.4839 0.054 Uiso 1 calc R . .
C87 C 0.8469(3) -0.0894(7) 0.5050(2) 0.045(2) Uani 1 d U . .
H87A H 0.8346 -0.0254 0.5051 0.054 Uiso 1 calc R . .
H87B H 0.8668 -0.0962 0.4885 0.054 Uiso 1 calc R . .
C88 C 0.8756(3) -0.1130(7) 0.5346(2) 0.038(2) Uani 1 d U . .
H88A H 0.9044 -0.1485 0.5313 0.046 Uiso 1 calc R . .
H88B H 0.8851 -0.0558 0.5455 0.046 Uiso 1 calc R . .

loop_
_atom_site_aniso_label
_atom_site_aniso_U_11
_atom_site_aniso_U_22
_atom_site_aniso_U_33
_atom_site_aniso_U_23
_atom_site_aniso_U_13
_atom_site_aniso_U_12
Sm1 0.0142(3) 0.0190(3) 0.0274(3) -0.0010(2) 0.0004(2) 0.0032(2)
Sm2 0.0133(3) 0.0189(3) 0.0253(3) -0.0013(3) 0.0010(2) 0.0019(2)
Sm3 0.0150(3) 0.0199(3) 0.0274(3) 0.0021(3) 0.0039(2) 0.0030(2)
Sm4 0.0149(3) 0.0245(3) 0.0228(3) -0.0010(3) 0.0005(2) 0.0050(2)
S1 0.0163(13) 0.0215(15) 0.0312(15) 0.0004(12) 0.0007(11) 0.0025(12)
S2 0.0183(13) 0.0241(16) 0.0254(14) -0.0003(12) 0.0042(11) 0.0032(12)
S3 0.0179(13) 0.0254(16) 0.0253(15) 0.0052(12) 0.0047(11) 0.0010(12)
S4 0.0163(13) 0.0238(15) 0.0306(15) 0.0005(13) -0.0004(11) 0.0027(12)
S5 0.0202(14) 0.0235(15) 0.0272(15) 0.0043(12) 0.0034(12) 0.0059(12)
S6 0.0209(14) 0.0221(15) 0.0327(15) 0.0034(13) 0.0068(12) 0.0055(12)
S7 0.0165(14) 0.0261(16) 0.0330(15) -0.0004(13) 0.0027(12) -0.0018(12)
S8 0.0178(13) 0.0271(16) 0.0274(15) -0.0013(12) 0.0014(11) 0.0037(12)
S9 0.0167(13) 0.0255(15) 0.0277(15) 0.0006(12) 0.0036(11) 0.0023(12)
S10 0.0217(14) 0.0224(15) 0.0250(14) 0.0010(12) 0.0030(11) 0.0044(12)
S11 0.0202(14) 0.0299(16) 0.0263(15) -0.0015(13) -0.0028(11) 0.0056(12)
S12 0.0164(14) 0.0244(15) 0.0339(16) -0.0012(13) 0.0022(12) 0.0044(12)
C2 0.020(4) 0.026(4) 0.039(4) -0.002(3) 0.003(4) 0.004(4)
C3 0.023(4) 0.040(4) 0.044(4) -0.011(3) 0.006(4) 0.005(4)
C4 0.023(4) 0.033(4) 0.050(4) -0.017(4) -0.003(4) 0.005(4)
C5 0.031(4) 0.029(4) 0.048(4) -0.007(3) -0.009(4) 0.005(4)
C6 0.018(4) 0.028(4) 0.036(4) 0.001(3) 0.000(4) 0.008(4)
C8 0.039(4) 0.044(5) 0.032(4) 0.006(4) 0.010(4) 0.018(4)
C9 0.056(4) 0.046(5) 0.035(4) 0.007(4) 0.013(4) 0.021(4)
C10 0.068(5) 0.048(5) 0.043(5) 0.010(4) 0.022(4) 0.013(4)
C11 0.057(4) 0.052(5) 0.045(5) 0.004(4) 0.022(4) 0.000(4)
C12 0.044(4) 0.045(5) 0.041(4) 0.004(4) 0.012(4) 0.007(4)
C14 0.022(4) 0.038(4) 0.033(4) 0.009(4) 0.007(3) 0.007(4)
C15 0.033(5) 0.032(4) 0.043(4) 0.006(4) 0.001(4) 0.003(4)
C16 0.036(5) 0.040(4) 0.046(5) 0.014(4) 0.001(4) -0.007(4)
C17 0.033(5) 0.047(4) 0.039(5) 0.010(4) 0.008(4) -0.002(4)
C18 0.031(4) 0.039(4) 0.036(4) 0.005(4) 0.008(4) 0.005(4)
C20 0.046(5) 0.049(5) 0.046(4) 0.001(4) 0.003(4) 0.026(4)
C21 0.059(5) 0.069(5) 0.062(4) -0.025(5) -0.016(5) 0.031(4)
C22 0.056(5) 0.061(5) 0.079(5) -0.021(4) -0.003(5) 0.017(4)
C23 0.065(5) 0.070(5) 0.048(5) -0.005(4) -0.001(4) 0.036(4)
C24 0.045(5) 0.050(5) 0.061(4) -0.006(4) 0.009(4) 0.018(4)
C26 0.029(4) 0.036(5) 0.032(4) 0.005(4) 0.006(3) 0.004(4)
C27 0.036(4) 0.047(5) 0.027(4) 0.009(4) 0.000(3) 0.001(4)
C28 0.039(4) 0.052(5) 0.038(4) 0.013(4) 0.008(4) -0.005(4)
C29 0.027(4) 0.043(5) 0.038(4) 0.005(4) 0.005(3) -0.007(4)
C30 0.026(4) 0.032(5) 0.031(4) 0.004(4) 0.008(3) 0.008(4)
C32 0.030(4) 0.026(4) 0.031(4) 0.006(4) 0.006(4) 0.008(3)
C33 0.040(4) 0.041(5) 0.038(5) -0.003(4) -0.002(4) -0.001(4)
C34 0.036(4) 0.036(4) 0.048(5) -0.006(4) 0.010(3) -0.006(4)
C35 0.043(5) 0.036(5) 0.051(5) 0.008(4) 0.014(4) -0.002(4)
C36 0.035(4) 0.030(5) 0.037(4) 0.014(4) 0.004(4) 0.007(4)
C38 0.030(4) 0.032(4) 0.031(4) 0.004(4) 0.007(3) 0.004(4)
C39 0.041(5) 0.037(4) 0.043(5) 0.002(4) 0.005(4) 0.000(4)
C40 0.040(5) 0.032(4) 0.045(5) 0.005(4) 0.015(4) -0.004(4)
C41 0.039(4) 0.032(4) 0.040(5) 0.009(4) 0.013(3) 0.007(4)
C42 0.030(4) 0.029(4) 0.028(4) 0.007(4) 0.007(3) 0.007(3)
C44 0.029(4) 0.032(4) 0.035(4) -0.004(3) 0.012(3) 0.000(4)
C45 0.038(4) 0.036(5) 0.044(5) -0.007(4) 0.002(4) -0.001(4)
C46 0.044(4) 0.032(5) 0.036(4) -0.005(4) -0.002(4) -0.003(4)
C47 0.045(4) 0.034(5) 0.034(5) -0.004(4) 0.004(4) 0.000(4)
C48 0.025(4) 0.025(4) 0.031(4) 0.004(4) 0.008(3) 0.004(3)
C50 0.035(4) 0.028(4) 0.041(4) 0.005(4) 0.015(4) 0.008(4)
C51 0.049(5) 0.035(5) 0.055(5) 0.013(4) 0.016(4) 0.006(4)
C52 0.056(5) 0.048(5) 0.050(5) 0.020(4) 0.009(4) 0.015(4)
C53 0.045(5) 0.047(5) 0.045(5) 0.007(4) 0.003(4) 0.013(4)
C54 0.033(4) 0.034(4) 0.040(4) 0.006(3) 0.012(4) 0.010(4)
C56 0.036(4) 0.031(4) 0.040(4) 0.004(4) 0.012(4) 0.010(3)
C57 0.044(5) 0.043(5) 0.040(4) 0.006(4) 0.016(4) 0.010(4)
C58 0.046(5) 0.053(5) 0.034(4) 0.007(4) 0.001(4) 0.013(4)
C59 0.036(4) 0.038(4) 0.039(4) 0.001(4) -0.005(4) 0.010(4)
C60 0.029(4) 0.030(4) 0.035(4) 0.006(4) 0.007(4) 0.015(3)
C62 0.036(4) 0.038(5) 0.038(4) 0.000(4) -0.003(4) 0.018(3)
C63 0.056(5) 0.046(5) 0.043(5) -0.007(4) -0.014(4) 0.011(4)
C64 0.057(5) 0.042(5) 0.046(5) 0.002(4) -0.021(4) -0.001(4)
C65 0.046(5) 0.045(5) 0.040(5) 0.012(4) -0.013(4) -0.003(4)
C66 0.041(4) 0.035(4) 0.032(4) 0.009(4) -0.003(4) 0.003(4)
C68 0.028(4) 0.034(4) 0.035(4) 0.001(3) 0.005(4) 0.005(4)
C69 0.040(5) 0.043(4) 0.037(5) 0.002(4) 0.012(4) 0.001(4)
C70 0.039(5) 0.034(4) 0.039(4) 0.004(4) 0.007(4) -0.009(4)
C71 0.047(5) 0.036(5) 0.052(5) 0.000(4) 0.014(4) -0.002(4)
C72 0.039(4) 0.032(4) 0.041(4) -0.001(4) 0.017(4) 0.006(4)
O1 0.023(3) 0.028(3) 0.033(3) 0.000(3) 0.005(3) 0.000(3)
C74 0.030(4) 0.030(4) 0.035(4) 0.001(3) -0.004(4) -0.002(4)
C75 0.028(4) 0.026(4) 0.039(4) -0.004(4) 0.003(4) -0.003(4)
C76 0.025(4) 0.026(4) 0.041(4) -0.002(4) 0.001(4) -0.004(4)
O2 0.036(3) 0.022(3) 0.027(3) -0.004(3) -0.001(3) 0.001(3)
C77 0.066(5) 0.031(4) 0.032(4) -0.005(4) 0.003(4) -0.002(4)
C78 0.061(5) 0.039(4) 0.039(4) -0.008(3) -0.004(4) -0.007(4)
C79 0.037(4) 0.024(4) 0.043(4) -0.009(3) -0.006(4) 0.001(4)
C80 0.031(4) 0.022(4) 0.039(4) -0.003(3) -0.005(4) 0.005(4)
O3 0.024(3) 0.025(3) 0.034(3) 0.006(3) 0.002(3) -0.001(3)
C81 0.035(4) 0.042(5) 0.036(4) 0.010(4) -0.003(3) 0.000(3)
C82 0.054(5) 0.050(5) 0.048(4) 0.019(4) -0.007(4) -0.012(4)
C83 0.047(5) 0.034(4) 0.044(5) 0.008(3) 0.005(4) -0.006(3)
C84 0.028(4) 0.028(4) 0.039(4) 0.003(4) 0.001(3) -0.005(3)
O4 0.031(3) 0.029(3) 0.029(3) 0.000(3) 0.002(2) 0.001(3)
C85 0.038(4) 0.039(4) 0.028(4) -0.003(3) -0.003(4) 0.000(3)
C86 0.046(4) 0.049(5) 0.036(4) 0.002(4) -0.007(4) 0.011(4)
C87 0.050(5) 0.046(5) 0.038(4) 0.010(4) 0.005(4) 0.010(4)
C88 0.038(4) 0.038(5) 0.040(4) 0.009(4) 0.003(3) -0.001(3)

loop_
_atom_type_symbol
_atom_type_description
_atom_type_scat_dispersion_real
_atom_type_scat_dispersion_imag
_atom_type_scat_source
C C 0.0033 0.0016 'International Tables Vol C Tables 4.2.6.8 and 6.1.1.4'
H H 0.0000 0.0000 'International Tables Vol C Tables 4.2.6.8 and 6.1.1.4'
O O 0.0106 0.0060 'International Tables Vol C Tables 4.2.6.8 and 6.1.1.4'
S S 0.1246 0.1234 'International Tables Vol C Tables 4.2.6.8 and 6.1.1.4'
Sm Sm -0.1638 3.4418 'International Tables Vol C Tables 4.2.6.8 and 6.1.1.4'

loop_
_geom_angle_atom_site_label_1
_geom_angle_atom_site_label_2
_geom_angle_atom_site_label_3
_geom_angle
_geom_angle_site_symmetry_1
_geom_angle_site_symmetry_3
_geom_angle_publ_flag
O1 Sm1 S3 86.68(14) . . ?
O1 Sm1 S11 80.04(14) . . ?
S3 Sm1 S11 161.43(7) . . ?
O1 Sm1 S1 139.00(13) . . ?
S3 Sm1 S1 72.91(7) . . ?
S11 Sm1 S1 125.44(7) . . ?
O1 Sm1 S10 81.25(14) . . ?
S3 Sm1 S10 92.54(7) . . ?
S11 Sm1 S10 72.75(7) . . ?
S1 Sm1 S10 133.44(7) . . ?
O1 Sm1 S2 77.05(14) . . ?
S3 Sm1 S2 82.28(7) . . ?
S11 Sm1 S2 107.03(7) . . ?
S1 Sm1 S2 65.44(7) . . ?
S10 Sm1 S2 157.93(7) . . ?
O1 Sm1 S12 147.02(13) . . ?
S3 Sm1 S12 115.70(7) . . ?
S11 Sm1 S12 71.92(7) . . ?
S1 Sm1 S12 73.34(7) . . ?
S10 Sm1 S12 74.21(7) . . ?
S2 Sm1 S12 127.33(7) . . ?
O1 Sm1 Sm2 97.44(13) . . ?
S3 Sm1 Sm2 43.62(5) . . ?
S11 Sm1 Sm2 150.91(5) . . ?
S1 Sm1 Sm2 43.86(5) . . ?
S10 Sm1 Sm2 135.89(5) . . ?
S2 Sm1 Sm2 45.08(5) . . ?
S12 Sm1 Sm2 115.51(5) . . ?
O2 Sm2 S6 91.42(15) . . ?
O2 Sm2 S3 97.37(15) . . ?
S6 Sm2 S3 169.86(7) . . ?
O2 Sm2 S1 76.75(15) . . ?
S6 Sm2 S1 113.71(7) . . ?
S3 Sm2 S1 73.48(7) . . ?
O2 Sm2 S4 142.79(14) . . ?
S6 Sm2 S4 75.23(7) . . ?
S3 Sm2 S4 94.68(7) . . ?
S1 Sm2 S4 140.46(7) . . ?
O2 Sm2 S2 140.74(15) . . ?
S6 Sm2 S2 94.12(7) . . ?
S3 Sm2 S2 82.28(7) . . ?
S1 Sm2 S2 65.46(7) . . ?
S4 Sm2 S2 75.74(7) . . ?
O2 Sm2 S5 73.56(15) . . ?
S6 Sm2 S5 72.18(7) . . ?
S3 Sm2 S5 105.44(7) . . ?
S1 Sm2 S5 149.90(7) . . ?
S4 Sm2 S5 69.31(7) . . ?
S2 Sm2 S5 144.63(7) . . ?
O2 Sm2 Sm1 111.53(14) . . ?
S6 Sm2 Sm1 136.26(5) . . ?
S3 Sm2 Sm1 43.97(5) . . ?
S1 Sm2 Sm1 44.23(5) . . ?
S4 Sm2 Sm1 101.53(5) . . ?
S2 Sm2 Sm1 44.73(5) . . ?
S5 Sm2 Sm1 148.61(5) . . ?
O3 Sm3 S8 77.45(14) . . ?
O3 Sm3 S7 83.81(14) . . ?
S8 Sm3 S7 79.83(7) . . ?
O3 Sm3 S4 79.46(14) . . ?
S8 Sm3 S4 156.40(7) . . ?
S7 Sm3 S4 92.98(7) . . ?
O3 Sm3 S5 81.27(14) . . ?
S8 Sm3 S5 109.46(7) . . ?
S7 Sm3 S5 160.08(7) . . ?
S4 Sm3 S5 71.41(7) . . ?
O3 Sm3 S9 140.04(14) . . ?
S8 Sm3 S9 66.16(7) . . ?
S7 Sm3 S9 74.35(7) . . ?
S4 Sm3 S9 133.70(7) . . ?
S5 Sm3 S9 125.36(7) . . ?
O3 Sm3 S6 146.92(14) . . ?
S8 Sm3 S6 129.18(7) . . ?
S7 Sm3 S6 116.74(7) . . ?
S4 Sm3 S6 74.12(7) . . ?
S5 Sm3 S6 71.75(7) . . ?
S9 Sm3 S6 72.83(7) . . ?
O4 Sm4 S12 107.91(14) . 3_545 ?
O4 Sm4 S9 78.92(15) . . ?
S12 Sm4 S9 97.46(7) 3_545 . ?
O4 Sm4 S7 78.54(14) . . ?
S12 Sm4 S7 169.41(7) 3_545 . ?
S9 Sm4 S7 75.22(7) . . ?
O4 Sm4 S10 140.25(14) . 3_545 ?
S12 Sm4 S10 75.80(7) 3_545 3_545 ?
S9 Sm4 S10 140.72(7) . 3_545 ?
S7 Sm4 S10 104.85(7) . 3_545 ?
O4 Sm4 S11 72.20(14) . 3_545 ?
S12 Sm4 S11 72.84(7) 3_545 3_545 ?
S9 Sm4 S11 144.39(7) . 3_545 ?
S7 Sm4 S11 117.56(7) . 3_545 ?
S10 Sm4 S11 71.43(7) 3_545 3_545 ?
O4 Sm4 S8 140.85(14) . . ?
S12 Sm4 S8 92.89(7) 3_545 . ?
S9 Sm4 S8 65.46(7) . . ?
S7 Sm4 S8 77.17(7) . . ?
S10 Sm4 S8 76.14(7) 3_545 . ?
S11 Sm4 S8 146.85(7) 3_545 . ?
C1 S1 Sm2 121.4(3) . . ?
C1 S1 Sm1 115.0(3) . . ?
Sm2 S1 Sm1 91.91(7) . . ?
C7 S2 Sm1 104.3(3) . . ?
C7 S2 Sm2 118.1(3) . . ?
Sm1 S2 Sm2 90.20(7) . . ?
C13 S3 Sm2 124.9(3) . . ?
C13 S3 Sm1 113.7(3) . . ?
Sm2 S3 Sm1 92.41(7) . . ?
C19 S4 Sm3 115.5(3) . . ?
C19 S4 Sm2 124.8(3) . . ?
Sm3 S4 Sm2 94.41(7) . . ?
C25 S5 Sm3 117.8(3) . . ?
C25 S5 Sm2 115.2(3) . . ?
Sm3 S5 Sm2 92.26(7) . . ?
C31 S6 Sm2 119.2(3) . . ?
C31 S6 Sm3 110.7(3) . . ?
Sm2 S6 Sm3 95.25(8) . . ?
C37 S7 Sm3 119.3(3) . . ?
C37 S7 Sm4 120.6(3) . . ?
Sm3 S7 Sm4 93.28(7) . . ?
C43 S8 Sm3 104.2(3) . . ?
C43 S8 Sm4 124.0(3) . . ?
Sm3 S8 Sm4 91.25(7) . . ?
C49 S9 Sm4 118.2(3) . . ?
C49 S9 Sm3 116.0(3) . . ?
Sm4 S9 Sm3 93.63(8) . . ?
C55 S10 Sm1 111.1(3) . . ?
C55 S10 Sm4 118.7(3) . 3_455 ?
Sm1 S10 Sm4 92.57(7) . 3_455 ?
C61 S11 Sm1 118.6(3) . . ?
C61 S11 Sm4 108.3(3) . 3_455 ?
Sm1 S11 Sm4 92.17(7) . 3_455 ?
C67 S12 Sm4 105.6(3) . 3_455 ?
C67 S12 Sm1 118.6(3) . . ?
Sm4 S12 Sm1 94.22(8) 3_455 . ?
C2 C1 C6 118.7(8) . . ?
C2 C1 S1 122.9(7) . . ?
C6 C1 S1 118.4(7) . . ?
C1 C2 C3 121.0(9) . . ?
C4 C3 C2 120.0(9) . . ?
C5 C4 C3 119.0(10) . . ?
C4 C5 C6 121.0(10) . . ?
C1 C6 C5 120.4(9) . . ?
C12 C7 C8 117.8(9) . . ?
C12 C7 S2 122.2(7) . . ?
C8 C7 S2 119.8(7) . . ?
C9 C8 C7 121.1(10) . . ?
C10 C9 C8 120.8(11) . . ?
C9 C10 C11 119.7(11) . . ?
C10 C11 C12 120.7(11) . . ?
C7 C12 C11 119.7(10) . . ?
C14 C13 C18 119.2(9) . . ?
C14 C13 S3 123.3(7) . . ?
C18 C13 S3 117.5(7) . . ?
C15 C14 C13 120.4(9) . . ?
C14 C15 C16 119.8(10) . . ?
C17 C16 C15 120.6(10) . . ?
C16 C17 C18 120.5(9) . . ?
C17 C18 C13 119.5(9) . . ?
C20 C19 C24 119.2(10) . . ?
C20 C19 S4 123.7(8) . . ?
C24 C19 S4 117.1(8) . . ?
C19 C20 C23 120.8(11) . . ?
C22 C21 C23 126.8(13) . . ?
C21 C22 C24 116.8(13) . . ?
C21 C23 C20 115.2(12) . . ?
C22 C24 C19 121.0(11) . . ?
C26 C25 C30 116.7(8) . . ?
C26 C25 S5 121.2(7) . . ?
C30 C25 S5 122.1(7) . . ?
C27 C26 C25 120.6(9) . . ?
C26 C27 C28 121.0(9) . . ?
C29 C28 C27 118.5(9) . . ?
C28 C29 C30 121.9(9) . . ?
C29 C30 C25 121.3(9) . . ?
C36 C31 C32 120.6(9) . . ?
C36 C31 S6 119.9(7) . . ?
C32 C31 S6 119.4(7) . . ?
C31 C32 C33 119.3(9) . . ?
C34 C33 C32 120.8(10) . . ?
C35 C34 C33 118.5(10) . . ?
C34 C35 C36 123.7(10) . . ?
C31 C36 C35 117.1(9) . . ?
C38 C37 C42 120.4(9) . . ?
C38 C37 S7 117.7(7) . . ?
C42 C37 S7 121.9(7) . . ?
C37 C38 C39 119.8(9) . . ?
C40 C39 C38 120.0(10) . . ?
C39 C40 C41 119.3(10) . . ?
C40 C41 C42 121.1(10) . . ?
C37 C42 C41 119.4(9) . . ?
C48 C43 C44 117.0(8) . . ?
C48 C43 S8 120.9(7) . . ?
C44 C43 S8 122.0(7) . . ?
C45 C44 C43 121.4(9) . . ?
C44 C45 C46 120.2(9) . . ?
C47 C46 C45 118.7(9) . . ?
C46 C47 C48 120.6(9) . . ?
C43 C48 C47 122.1(9) . . ?
C50 C49 C54 117.5(9) . . ?
C50 C49 S9 120.6(7) . . ?
C54 C49 S9 121.9(7) . . ?
C51 C50 C49 121.6(10) . . ?
C52 C51 C50 119.9(10) . . ?
C51 C52 C53 120.9(10) . . ?
C52 C53 C54 118.8(10) . . ?
C53 C54 C49 121.2(10) . . ?
C56 C55 C60 119.2(8) . . ?
C56 C55 S10 120.6(7) . . ?
C60 C55 S10 120.2(7) . . ?
C55 C56 C57 119.9(9) . . ?
C58 C57 C56 119.4(10) . . ?
C59 C58 C57 119.9(10) . . ?
C60 C59 C58 122.0(10) . . ?
C59 C60 C55 119.5(9) . . ?
C66 C61 C62 115.5(9) . . ?
C66 C61 S11 123.7(7) . . ?
C62 C61 S11 120.7(7) . . ?
C63 C62 C61 121.2(10) . . ?
C64 C63 C62 120.2(11) . . ?
C63 C64 C65 121.0(11) . . ?
C66 C65 C64 117.2(10) . . ?
C61 C66 C65 124.9(10) . . ?
C68 C67 C72 118.4(9) . . ?
C68 C67 S12 123.2(7) . . ?
C72 C67 S12 118.3(7) . . ?
C69 C68 C67 120.7(9) . . ?
C70 C69 C68 121.2(9) . . ?
C69 C70 C71 118.9(10) . . ?
C70 C71 C72 121.3(10) . . ?
C67 C72 C71 119.5(9) . . ?
C76 O1 C73 108.0(6) . . ?
C76 O1 Sm1 126.7(5) . . ?
C73 O1 Sm1 124.5(5) . . ?
O1 C73 C74 105.8(7) . . ?
C75 C74 C73 103.2(7) . . ?
C76 C75 C74 102.0(7) . . ?
O1 C76 C75 105.6(7) . . ?
C77 O2 C80 106.1(7) . . ?
C77 O2 Sm2 126.0(5) . . ?
C80 O2 Sm2 127.8(5) . . ?
O2 C77 C78 110.7(8) . . ?
C77 C78 C79 104.6(8) . . ?
C80 C79 C78 102.9(8) . . ?
O2 C80 C79 106.9(7) . . ?
C81 O3 C84 108.5(6) . . ?
C81 O3 Sm3 123.5(5) . . ?
C84 O3 Sm3 127.8(5) . . ?
O3 C81 C82 107.4(7) . . ?
C81 C82 C83 103.7(8) . . ?
C82 C83 C84 102.7(8) . . ?
O3 C84 C83 105.2(7) . . ?
C88 O4 C85 105.7(6) . . ?
C88 O4 Sm4 121.8(5) . . ?
C85 O4 Sm4 125.4(5) . . ?
O4 C85 C86 104.2(8) . . ?
C85 C86 C87 105.9(8) . . ?
C86 C87 C88 104.0(8) . . ?
O4 C88 C87 106.0(7) . . ?

loop_
_geom_bond_atom_site_label_1
_geom_bond_atom_site_label_2
_geom_bond_distance
_geom_bond_site_symmetry_2
_geom_bond_publ_flag
Sm1 O1 2.479(6) . ?
Sm1 S3 2.842(2) . ?
Sm1 S11 2.845(2) . ?
Sm1 S1 2.854(2) . ?
Sm1 S10 2.855(2) . ?
Sm1 S2 2.878(2) . ?
Sm1 S12 2.894(3) . ?
Sm1 Sm2 4.0892(12) . ?
Sm2 O2 2.415(6) . ?
Sm2 S6 2.765(2) . ?
Sm2 S3 2.824(2) . ?
Sm2 S1 2.835(3) . ?
Sm2 S4 2.876(3) . ?
Sm2 S2 2.895(2) . ?
Sm2 S5 2.946(2) . ?
Sm3 O3 2.513(6) . ?
Sm3 S8 2.816(2) . ?
Sm3 S7 2.820(3) . ?
Sm3 S4 2.821(2) . ?
Sm3 S5 2.852(2) . ?
Sm3 S9 2.868(2) . ?
Sm3 S6 2.893(3) . ?
Sm4 O4 2.477(6) . ?
Sm4 S12 2.763(2) 3_545 ?
Sm4 S9 2.783(3) . ?
Sm4 S7 2.848(2) . ?
Sm4 S10 2.881(3) 3_545 ?
Sm4 S11 2.910(3) 3_545 ?
Sm4 S8 2.949(2) . ?
S1 C1 1.775(9) . ?
S2 C7 1.771(9) . ?
S3 C13 1.782(9) . ?
S4 C19 1.758(10) . ?
S5 C25 1.757(9) . ?
S6 C31 1.795(9) . ?
S7 C37 1.792(9) . ?
S8 C43 1.774(9) . ?
S9 C49 1.763(9) . ?
S10 C55 1.769(9) . ?
S10 Sm4 2.881(3) 3_455 ?
S11 C61 1.761(9) . ?
S11 Sm4 2.910(3) 3_455 ?
S12 C67 1.774(9) . ?
S12 Sm4 2.763(2) 3_455 ?
C1 C2 1.361(11) . ?
C1 C6 1.388(12) . ?
C2 C3 1.412(12) . ?
C3 C4 1.372(13) . ?
C4 C5 1.371(12) . ?
C5 C6 1.390(12) . ?
C7 C12 1.389(12) . ?
C7 C8 1.397(12) . ?
C8 C9 1.370(12) . ?
C9 C10 1.356(13) . ?
C10 C11 1.368(13) . ?
C11 C12 1.398(13) . ?
C13 C14 1.375(12) . ?
C13 C18 1.391(11) . ?
C14 C15 1.369(12) . ?
C15 C16 1.385(12) . ?
C16 C17 1.338(13) . ?
C17 C18 1.388(12) . ?
C19 C20 1.337(12) . ?
C19 C24 1.415(13) . ?
C20 C23 1.441(14) . ?
C21 C22 1.319(15) . ?
C21 C23 1.365(15) . ?
C22 C24 1.382(14) . ?
C25 C26 1.406(11) . ?
C25 C30 1.407(11) . ?
C26 C27 1.385(12) . ?
C27 C28 1.387(12) . ?
C28 C29 1.362(12) . ?
C29 C30 1.365(12) . ?
C31 C36 1.375(12) . ?
C31 C32 1.379(11) . ?
C32 C33 1.401(12) . ?
C33 C34 1.360(13) . ?
C34 C35 1.338(12) . ?
C35 C36 1.402(13) . ?
C37 C38 1.371(11) . ?
C37 C42 1.377(11) . ?
C38 C39 1.413(12) . ?
C39 C40 1.370(12) . ?
C40 C41 1.383(12) . ?
C41 C42 1.389(12) . ?
C43 C48 1.372(11) . ?
C43 C44 1.404(11) . ?
C44 C45 1.370(12) . ?
C45 C46 1.396(12) . ?
C46 C47 1.367(12) . ?
C47 C48 1.379(12) . ?
C49 C50 1.379(12) . ?
C49 C54 1.398(12) . ?
C50 C51 1.375(12) . ?
C51 C52 1.364(13) . ?
C52 C53 1.375(14) . ?
C53 C54 1.390(12) . ?
C55 C56 1.389(12) . ?
C55 C60 1.405(12) . ?
C56 C57 1.406(12) . ?
C57 C58 1.377(13) . ?
C58 C59 1.369(13) . ?
C59 C60 1.356(12) . ?
C61 C66 1.370(12) . ?
C61 C62 1.397(12) . ?
C62 C63 1.388(13) . ?
C63 C64 1.350(13) . ?
C64 C65 1.384(13) . ?
C65 C66 1.375(13) . ?
C67 C68 1.380(11) . ?
C67 C72 1.388(12) . ?
C68 C69 1.379(12) . ?
C69 C70 1.360(13) . ?
C70 C71 1.363(12) . ?
C71 C72 1.397(12) . ?
O1 C76 1.461(10) . ?
O1 C73 1.474(9) . ?
C73 C74 1.510(11) . ?
C74 C75 1.509(11) . ?
C75 C76 1.507(11) . ?
O2 C77 1.427(10) . ?
O2 C80 1.443(10) . ?
C77 C78 1.448(12) . ?
C78 C79 1.522(12) . ?
C79 C80 1.485(12) . ?
O3 C81 1.447(10) . ?
O3 C84 1.459(10) . ?
C81 C82 1.473(12) . ?
C82 C83 1.503(12) . ?
C83 C84 1.521(12) . ?
O4 C88 1.427(10) . ?
O4 C85 1.457(10) . ?
C85 C86 1.492(12) . ?
C86 C87 1.518(13) . ?
C87 C88 1.520(12) . ?

loop_
_geom_torsion_atom_site_label_1
_geom_torsion_atom_site_label_2
_geom_torsion_atom_site_label_3
_geom_torsion_atom_site_label_4
_geom_torsion
_geom_torsion_site_symmetry_1
_geom_torsion_site_symmetry_2
_geom_torsion_site_symmetry_3
_geom_torsion_site_symmetry_4
_geom_torsion_publ_flag
O1 Sm1 Sm2 O2 -155.0(2) . . . . ?
S3 Sm1 Sm2 O2 -77.85(17) . . . . ?
S11 Sm1 Sm2 O2 122.08(18) . . . . ?
S1 Sm1 Sm2 O2 40.67(16) . . . . ?
S10 Sm1 Sm2 O2 -69.95(17) . . . . ?
S2 Sm1 Sm2 O2 141.67(16) . . . . ?
S12 Sm1 Sm2 O2 23.44(16) . . . . ?
O1 Sm1 Sm2 S6 88.16(15) . . . . ?
S3 Sm1 Sm2 S6 165.35(10) . . . . ?
S11 Sm1 Sm2 S6 5.28(13) . . . . ?
S1 Sm1 Sm2 S6 -76.13(11) . . . . ?
S10 Sm1 Sm2 S6 173.25(10) . . . . ?
S2 Sm1 Sm2 S6 24.87(10) . . . . ?
S12 Sm1 Sm2 S6 -93.36(10) . . . . ?
O1 Sm1 Sm2 S3 -77.18(15) . . . . ?
S11 Sm1 Sm2 S3 -160.07(13) . . . . ?
S1 Sm1 Sm2 S3 118.52(10) . . . . ?
S10 Sm1 Sm2 S3 7.90(10) . . . . ?
S2 Sm1 Sm2 S3 -140.48(10) . . . . ?
S12 Sm1 Sm2 S3 101.29(9) . . . . ?
O1 Sm1 Sm2 S1 164.30(15) . . . . ?
S3 Sm1 Sm2 S1 -118.52(10) . . . . ?
S11 Sm1 Sm2 S1 81.41(13) . . . . ?
S10 Sm1 Sm2 S1 -110.62(10) . . . . ?
S2 Sm1 Sm2 S1 101.00(10) . . . . ?
S12 Sm1 Sm2 S1 -17.23(9) . . . . ?
O1 Sm1 Sm2 S4 7.56(14) . . . . ?
S3 Sm1 Sm2 S4 84.75(9) . . . . ?
S11 Sm1 Sm2 S4 -75.32(12) . . . . ?
S1 Sm1 Sm2 S4 -156.73(8) . . . . ?
S10 Sm1 Sm2 S4 92.65(9) . . . . ?
S2 Sm1 Sm2 S4 -55.74(8) . . . . ?
S12 Sm1 Sm2 S4 -173.97(7) . . . . ?
O1 Sm1 Sm2 S2 63.30(15) . . . . ?
S3 Sm1 Sm2 S2 140.48(10) . . . . ?
S11 Sm1 Sm2 S2 -19.59(12) . . . . ?
S1 Sm1 Sm2 S2 -101.00(10) . . . . ?
S10 Sm1 Sm2 S2 148.38(10) . . . . ?
S12 Sm1 Sm2 S2 -118.23(9) . . . . ?
O1 Sm1 Sm2 S5 -61.46(16) . . . . ?
S3 Sm1 Sm2 S5 15.73(11) . . . . ?
S11 Sm1 Sm2 S5 -144.34(14) . . . . ?
S1 Sm1 Sm2 S5 134.25(12) . . . . ?
S10 Sm1 Sm2 S5 23.63(12) . . . . ?
S2 Sm1 Sm2 S5 -124.75(12) . . . . ?
S12 Sm1 Sm2 S5 117.02(11) . . . . ?
O2 Sm2 S1 C1 -20.5(4) . . . . ?
S6 Sm2 S1 C1 -106.2(3) . . . . ?
S3 Sm2 S1 C1 81.5(3) . . . . ?
S4 Sm2 S1 C1 158.4(3) . . . . ?
S2 Sm2 S1 C1 170.4(3) . . . . ?
S5 Sm2 S1 C1 -11.0(4) . . . . ?
Sm1 Sm2 S1 C1 121.0(3) . . . . ?
O2 Sm2 S1 Sm1 -141.48(15) . . . . ?
S6 Sm2 S1 Sm1 132.85(7) . . . . ?
S3 Sm2 S1 Sm1 -39.52(6) . . . . ?
S4 Sm2 S1 Sm1 37.44(12) . . . . ?
S2 Sm2 S1 Sm1 49.41(6) . . . . ?
S5 Sm2 S1 Sm1 -131.93(11) . . . . ?
O1 Sm1 S1 C1 -150.3(4) . . . . ?
S3 Sm1 S1 C1 -86.8(3) . . . . ?
S11 Sm1 S1 C1 90.0(3) . . . . ?
S10 Sm1 S1 C1 -9.9(3) . . . . ?
S2 Sm1 S1 C1 -176.0(3) . . . . ?
S12 Sm1 S1 C1 37.7(3) . . . . ?
Sm2 Sm1 S1 C1 -126.1(3) . . . . ?
O1 Sm1 S1 Sm2 -24.1(2) . . . . ?
S3 Sm1 S1 Sm2 39.36(6) . . . . ?
S11 Sm1 S1 Sm2 -143.84(7) . . . . ?
S10 Sm1 S1 Sm2 116.22(9) . . . . ?
S2 Sm1 S1 Sm2 -49.83(7) . . . . ?
S12 Sm1 S1 Sm2 163.79(8) . . . . ?
O1 Sm1 S2 C7 126.3(3) . . . . ?
S3 Sm1 S2 C7 -145.4(3) . . . . ?
S11 Sm1 S2 C7 51.1(3) . . . . ?
S1 Sm1 S2 C7 -70.7(3) . . . . ?
S10 Sm1 S2 C7 137.1(3) . . . . ?
S12 Sm1 S2 C7 -28.9(3) . . . . ?
Sm2 Sm1 S2 C7 -119.1(3) . . . . ?
O1 Sm1 S2 Sm2 -114.64(15) . . . . ?
S3 Sm1 S2 Sm2 -26.30(6) . . . . ?
S11 Sm1 S2 Sm2 170.19(6) . . . . ?
S1 Sm1 S2 Sm2 48.40(7) . . . . ?
S10 Sm1 S2 Sm2 -103.84(17) . . . . ?
S12 Sm1 S2 Sm2 90.25(9) . . . . ?
O2 Sm2 S2 C7 40.6(4) . . . . ?
S6 Sm2 S2 C7 -56.7(3) . . . . ?
S3 Sm2 S2 C7 132.8(3) . . . . ?
S1 Sm2 S2 C7 57.5(3) . . . . ?
S4 Sm2 S2 C7 -130.3(3) . . . . ?
S5 Sm2 S2 C7 -121.3(3) . . . . ?
Sm1 Sm2 S2 C7 106.3(3) . . . . ?
O2 Sm2 S2 Sm1 -65.7(2) . . . . ?
S6 Sm2 S2 Sm1 -163.05(7) . . . . ?
S3 Sm2 S2 Sm1 26.48(6) . . . . ?
S1 Sm2 S2 Sm1 -48.83(7) . . . . ?
S4 Sm2 S2 Sm1 123.33(7) . . . . ?
S5 Sm2 S2 Sm1 132.33(9) . . . . ?
O2 Sm2 S3 C13 -125.2(4) . . . . ?
S6 Sm2 S3 C13 24.7(6) . . . . ?
S1 Sm2 S3 C13 161.1(4) . . . . ?
S4 Sm2 S3 C13 19.5(4) . . . . ?
S2 Sm2 S3 C13 94.5(4) . . . . ?
S5 Sm2 S3 C13 -50.3(4) . . . . ?
Sm1 Sm2 S3 C13 121.3(4) . . . . ?
O2 Sm2 S3 Sm1 113.52(15) . . . . ?
S6 Sm2 S3 Sm1 -96.6(4) . . . . ?
S1 Sm2 S3 Sm1 39.74(7) . . . . ?
S4 Sm2 S3 Sm1 -101.77(7) . . . . ?
S2 Sm2 S3 Sm1 -26.87(7) . . . . ?
S5 Sm2 S3 Sm1 -171.58(6) . . . . ?
O1 Sm1 S3 C13 -25.7(4) . . . . ?
S11 Sm1 S3 C13 18.5(4) . . . . ?
S1 Sm1 S3 C13 -169.7(3) . . . . ?
S10 Sm1 S3 C13 55.4(3) . . . . ?
S2 Sm1 S3 C13 -103.1(3) . . . . ?
S12 Sm1 S3 C13 129.1(3) . . . . ?
Sm2 Sm1 S3 C13 -130.1(3) . . . . ?
O1 Sm1 S3 Sm2 104.42(14) . . . . ?
S11 Sm1 S3 Sm2 148.64(19) . . . . ?
S1 Sm1 S3 Sm2 -39.56(6) . . . . ?
S10 Sm1 S3 Sm2 -174.50(7) . . . . ?
S2 Sm1 S3 Sm2 27.04(7) . . . . ?
S12 Sm1 S3 Sm2 -100.82(8) . . . . ?
O3 Sm3 S4 C19 -101.0(4) . . . . ?
S8 Sm3 S4 C19 -89.0(4) . . . . ?
S7 Sm3 S4 C19 -17.9(4) . . . . ?
S5 Sm3 S4 C19 174.8(4) . . . . ?
S9 Sm3 S4 C19 53.2(4) . . . . ?
S6 Sm3 S4 C19 99.1(4) . . . . ?
O3 Sm3 S4 Sm2 126.90(14) . . . . ?
S8 Sm3 S4 Sm2 138.86(15) . . . . ?
S7 Sm3 S4 Sm2 -149.96(7) . . . . ?
S5 Sm3 S4 Sm2 42.66(7) . . . . ?
S9 Sm3 S4 Sm2 -78.87(10) . . . . ?
S6 Sm3 S4 Sm2 -32.99(7) . . . . ?
O2 Sm2 S4 C19 -163.1(4) . . . . ?
S6 Sm2 S4 C19 -90.9(4) . . . . ?
S3 Sm2 S4 C19 88.2(4) . . . . ?
S1 Sm2 S4 C19 18.6(4) . . . . ?
S2 Sm2 S4 C19 7.4(4) . . . . ?
S5 Sm2 S4 C19 -167.1(4) . . . . ?
Sm1 Sm2 S4 C19 44.3(4) . . . . ?
O2 Sm2 S4 Sm3 -37.7(2) . . . . ?
S6 Sm2 S4 Sm3 34.52(7) . . . . ?
S3 Sm2 S4 Sm3 -146.42(7) . . . . ?
S1 Sm2 S4 Sm3 144.01(8) . . . . ?
S2 Sm2 S4 Sm3 132.78(8) . . . . ?
S5 Sm2 S4 Sm3 -41.67(6) . . . . ?
Sm1 Sm2 S4 Sm3 169.65(4) . . . . ?
O3 Sm3 S5 C25 -2.9(4) . . . . ?
S8 Sm3 S5 C25 -76.2(3) . . . . ?
S7 Sm3 S5 C25 39.0(4) . . . . ?
S4 Sm3 S5 C25 78.9(3) . . . . ?
S9 Sm3 S5 C25 -150.2(3) . . . . ?
S6 Sm3 S5 C25 157.7(3) . . . . ?
O3 Sm3 S5 Sm2 -123.06(14) . . . . ?
S8 Sm3 S5 Sm2 163.65(6) . . . . ?
S7 Sm3 S5 Sm2 -81.2(2) . . . . ?
S4 Sm3 S5 Sm2 -41.32(7) . . . . ?
S9 Sm3 S5 Sm2 89.60(9) . . . . ?
S6 Sm3 S5 Sm2 37.56(6) . . . . ?
O2 Sm2 S5 C25 101.1(4) . . . . ?
S6 Sm2 S5 C25 -161.9(3) . . . . ?
S3 Sm2 S5 C25 7.9(3) . . . . ?
S1 Sm2 S5 C25 91.4(3) . . . . ?
S4 Sm2 S5 C25 -81.4(3) . . . . ?
S2 Sm2 S5 C25 -90.7(3) . . . . ?
Sm1 Sm2 S5 C25 -3.4(4) . . . . ?
O2 Sm2 S5 Sm3 -136.52(15) . . . . ?
S6 Sm2 S5 Sm3 -39.51(7) . . . . ?
S3 Sm2 S5 Sm3 130.20(7) . . . . ?
S1 Sm2 S5 Sm3 -146.22(11) . . . . ?
S4 Sm2 S5 Sm3 41.00(6) . . . . ?
S2 Sm2 S5 Sm3 31.68(13) . . . . ?
Sm1 Sm2 S5 Sm3 118.94(8) . . . . ?
O2 Sm2 S6 C31 -6.0(4) . . . . ?
S3 Sm2 S6 C31 -156.2(5) . . . . ?
S1 Sm2 S6 C31 70.1(4) . . . . ?
S4 Sm2 S6 C31 -150.8(4) . . . . ?
S2 Sm2 S6 C31 135.1(4) . . . . ?
S5 Sm2 S6 C31 -78.2(4) . . . . ?
Sm1 Sm2 S6 C31 117.8(3) . . . . ?
O2 Sm2 S6 Sm3 111.23(15) . . . . ?
S3 Sm2 S6 Sm3 -38.9(4) . . . . ?
S1 Sm2 S6 Sm3 -172.63(6) . . . . ?
S4 Sm2 S6 Sm3 -33.59(7) . . . . ?
S2 Sm2 S6 Sm3 -107.67(7) . . . . ?
S5 Sm2 S6 Sm3 39.01(7) . . . . ?
Sm1 Sm2 S6 Sm3 -124.93(6) . . . . ?
O3 Sm3 S6 C31 120.2(4) . . . . ?
S8 Sm3 S6 C31 -17.3(3) . . . . ?
S7 Sm3 S6 C31 -116.3(3) . . . . ?
S4 Sm3 S6 C31 158.5(3) . . . . ?
S5 Sm3 S6 C31 83.3(3) . . . . ?
S9 Sm3 S6 C31 -54.4(3) . . . . ?
O3 Sm3 S6 Sm2 -3.7(3) . . . . ?
S8 Sm3 S6 Sm2 -141.25(7) . . . . ?
S7 Sm3 S6 Sm2 119.79(7) . . . . ?
S4 Sm3 S6 Sm2 34.55(7) . . . . ?
S5 Sm3 S6 Sm2 -40.66(7) . . . . ?
S9 Sm3 S6 Sm2 -178.36(8) . . . . ?
O3 Sm3 S7 C37 17.0(4) . . . . ?
S8 Sm3 S7 C37 95.3(3) . . . . ?
S4 Sm3 S7 C37 -62.1(3) . . . . ?
S5 Sm3 S7 C37 -24.6(4) . . . . ?
S9 Sm3 S7 C37 163.2(3) . . . . ?
S6 Sm3 S7 C37 -135.8(3) . . . . ?
O3 Sm3 S7 Sm4 -111.09(14) . . . . ?
S8 Sm3 S7 Sm4 -32.78(7) . . . . ?
S4 Sm3 S7 Sm4 169.86(7) . . . . ?
S5 Sm3 S7 Sm4 -152.69(17) . . . . ?
S9 Sm3 S7 Sm4 35.12(7) . . . . ?
S6 Sm3 S7 Sm4 96.15(8) . . . . ?
O4 Sm4 S7 C37 115.3(4) . . . . ?
S12 Sm4 S7 C37 -116.2(5) 3_545 . . . ?
S9 Sm4 S7 C37 -163.3(3) . . . . ?
S10 Sm4 S7 C37 -24.0(3) 3_545 . . . ?
S11 Sm4 S7 C37 52.5(3) 3_545 . . . ?
S8 Sm4 S7 C37 -95.7(3) . . . . ?
O4 Sm4 S7 Sm3 -117.60(15) . . . . ?
S12 Sm4 S7 Sm3 11.0(4) 3_545 . . . ?
S9 Sm4 S7 Sm3 -36.19(7) . . . . ?
S10 Sm4 S7 Sm3 103.13(7) 3_545 . . . ?
S11 Sm4 S7 Sm3 179.64(6) 3_545 . . . ?
S8 Sm4 S7 Sm3 31.46(7) . . . . ?
O3 Sm3 S8 C43 -117.1(3) . . . . ?
S7 Sm3 S8 C43 157.1(3) . . . . ?
S4 Sm3 S8 C43 -129.1(3) . . . . ?
S5 Sm3 S8 C43 -41.2(3) . . . . ?
S9 Sm3 S8 C43 79.8(3) . . . . ?
S6 Sm3 S8 C43 40.8(3) . . . . ?
O3 Sm3 S8 Sm4 117.33(15) . . . . ?
S7 Sm3 S8 Sm4 31.48(7) . . . . ?
S4 Sm3 S8 Sm4 105.29(16) . . . . ?
S5 Sm3 S8 Sm4 -166.77(6) . . . . ?
S9 Sm3 S8 Sm4 -45.78(7) . . . . ?
S6 Sm3 S8 Sm4 -84.85(9) . . . . ?
O4 Sm4 S8 C43 -86.6(4) . . . . ?
S12 Sm4 S8 C43 36.7(3) 3_545 . . . ?
S9 Sm4 S8 C43 -60.2(3) . . . . ?
S7 Sm4 S8 C43 -139.6(3) . . . . ?
S10 Sm4 S8 C43 111.3(3) 3_545 . . . ?
S11 Sm4 S8 C43 99.1(4) 3_545 . . . ?
O4 Sm4 S8 Sm3 21.5(2) . . . . ?
S12 Sm4 S8 Sm3 144.84(7) 3_545 . . . ?
S9 Sm4 S8 Sm3 47.96(7) . . . . ?
S7 Sm4 S8 Sm3 -31.47(7) . . . . ?
S10 Sm4 S8 Sm3 -140.55(8) 3_545 . . . ?
S11 Sm4 S8 Sm3 -152.74(10) 3_545 . . . ?
O4 Sm4 S9 C49 -5.8(4) . . . . ?
S12 Sm4 S9 C49 101.1(4) 3_545 . . . ?
S7 Sm4 S9 C49 -86.7(4) . . . . ?
S10 Sm4 S9 C49 177.8(3) 3_545 . . . ?
S11 Sm4 S9 C49 30.3(4) 3_545 . . . ?
S8 Sm4 S9 C49 -169.1(4) . . . . ?
O4 Sm4 S9 Sm3 116.43(15) . . . . ?
S12 Sm4 S9 Sm3 -136.69(7) 3_545 . . . ?
S7 Sm4 S9 Sm3 35.50(7) . . . . ?
S10 Sm4 S9 Sm3 -60.02(12) 3_545 . . . ?
S11 Sm4 S9 Sm3 152.48(9) 3_545 . . . ?
S8 Sm4 S9 Sm3 -46.91(6) . . . . ?
O3 Sm3 S9 C49 147.3(4) . . . . ?
S8 Sm3 S9 C49 173.5(4) . . . . ?
S7 Sm3 S9 C49 87.9(4) . . . . ?
S4 Sm3 S9 C49 9.0(4) . . . . ?
S5 Sm3 S9 C49 -88.9(4) . . . . ?
S6 Sm3 S9 C49 -37.3(4) . . . . ?
O3 Sm3 S9 Sm4 23.3(2) . . . . ?
S8 Sm3 S9 Sm4 49.52(7) . . . . ?
S7 Sm3 S9 Sm4 -36.08(7) . . . . ?
S4 Sm3 S9 Sm4 -114.94(9) . . . . ?
S5 Sm3 S9 Sm4 147.17(7) . . . . ?
S6 Sm3 S9 Sm4 -161.22(8) . . . . ?
O1 Sm1 S10 C55 114.4(4) . . . . ?
S3 Sm1 S10 C55 28.2(3) . . . . ?
S11 Sm1 S10 C55 -163.4(3) . . . . ?
S1 Sm1 S10 C55 -40.5(3) . . . . ?
S2 Sm1 S10 C55 103.8(4) . . . . ?
S12 Sm1 S10 C55 -87.8(3) . . . . ?
Sm2 Sm1 S10 C55 22.7(3) . . . . ?
O1 Sm1 S10 Sm4 -123.35(14) . . . 3_455 ?
S3 Sm1 S10 Sm4 150.41(7) . . . 3_455 ?
S11 Sm1 S10 Sm4 -41.13(7) . . . 3_455 ?
S1 Sm1 S10 Sm4 81.70(10) . . . 3_455 ?
S2 Sm1 S10 Sm4 -134.00(15) . . . 3_455 ?
S12 Sm1 S10 Sm4 34.40(6) . . . 3_455 ?
Sm2 Sm1 S10 Sm4 144.96(4) . . . 3_455 ?
O1 Sm1 S11 C61 12.3(4) . . . . ?
S3 Sm1 S11 C61 -32.7(4) . . . . ?
S1 Sm1 S11 C61 156.9(3) . . . . ?
S10 Sm1 S11 C61 -71.6(4) . . . . ?
S2 Sm1 S11 C61 85.3(4) . . . . ?
S12 Sm1 S11 C61 -150.1(4) . . . . ?
Sm2 Sm1 S11 C61 99.7(4) . . . . ?
O1 Sm1 S11 Sm4 124.47(14) . . . 3_455 ?
S3 Sm1 S11 Sm4 79.5(2) . . . 3_455 ?
S1 Sm1 S11 Sm4 -90.88(9) . . . 3_455 ?
S10 Sm1 S11 Sm4 40.62(7) . . . 3_455 ?
S2 Sm1 S11 Sm4 -162.49(6) . . . 3_455 ?
S12 Sm1 S11 Sm4 -37.94(6) . . . 3_455 ?
Sm2 Sm1 S11 Sm4 -148.12(6) . . . 3_455 ?
O1 Sm1 S12 C67 -103.0(4) . . . . ?
S3 Sm1 S12 C67 128.4(3) . . . . ?
S11 Sm1 S12 C67 -69.9(3) . . . . ?
S1 Sm1 S12 C67 67.4(3) . . . . ?
S10 Sm1 S12 C67 -146.5(3) . . . . ?
S2 Sm1 S12 C67 28.1(3) . . . . ?
Sm2 Sm1 S12 C67 79.8(3) . . . . ?
O1 Sm1 S12 Sm4 7.3(3) . . . 3_455 ?
S3 Sm1 S12 Sm4 -121.27(7) . . . 3_455 ?
S11 Sm1 S12 Sm4 40.44(7) . . . 3_455 ?
S1 Sm1 S12 Sm4 177.70(8) . . . 3_455 ?
S10 Sm1 S12 Sm4 -36.15(7) . . . 3_455 ?
S2 Sm1 S12 Sm4 138.39(7) . . . 3_455 ?
Sm2 Sm1 S12 Sm4 -169.93(4) . . . 3_455 ?
Sm2 S1 C1 C2 -51.5(8) . . . . ?
Sm1 S1 C1 C2 57.5(8) . . . . ?
Sm2 S1 C1 C6 129.3(6) . . . . ?
Sm1 S1 C1 C6 -121.6(6) . . . . ?
C6 C1 C2 C3 -0.4(13) . . . . ?
S1 C1 C2 C3 -179.6(6) . . . . ?
C1 C2 C3 C4 -0.2(13) . . . . ?
C2 C3 C4 C5 1.7(13) . . . . ?
C3 C4 C5 C6 -2.7(14) . . . . ?
C2 C1 C6 C5 -0.5(12) . . . . ?
S1 C1 C6 C5 178.7(7) . . . . ?
C4 C5 C6 C1 2.1(13) . . . . ?
Sm1 S2 C7 C12 125.2(8) . . . . ?
Sm2 S2 C7 C12 27.2(9) . . . . ?
Sm1 S2 C7 C8 -59.0(8) . . . . ?
Sm2 S2 C7 C8 -157.1(6) . . . . ?
C12 C7 C8 C9 -3.7(14) . . . . ?
S2 C7 C8 C9 -179.6(7) . . . . ?
C7 C8 C9 C10 2.1(15) . . . . ?
C8 C9 C10 C11 -0.6(16) . . . . ?
C9 C10 C11 C12 0.8(16) . . . . ?
C8 C7 C12 C11 3.8(14) . . . . ?
S2 C7 C12 C11 179.7(7) . . . . ?
C10 C11 C12 C7 -2.5(15) . . . . ?
Sm2 S3 C13 C14 -35.6(9) . . . . ?
Sm1 S3 C13 C14 75.6(8) . . . . ?
Sm2 S3 C13 C18 142.6(6) . . . . ?
Sm1 S3 C13 C18 -106.1(7) . . . . ?
C18 C13 C14 C15 3.0(14) . . . . ?
S3 C13 C14 C15 -178.7(7) . . . . ?
C13 C14 C15 C16 -1.5(14) . . . . ?
C14 C15 C16 C17 -0.8(14) . . . . ?
C15 C16 C17 C18 1.6(15) . . . . ?
C16 C17 C18 C13 0.0(14) . . . . ?
C14 C13 C18 C17 -2.3(14) . . . . ?
S3 C13 C18 C17 179.4(7) . . . . ?
Sm3 S4 C19 C20 -59.6(9) . . . . ?
Sm2 S4 C19 C20 56.2(10) . . . . ?
Sm3 S4 C19 C24 120.4(7) . . . . ?
Sm2 S4 C19 C24 -123.9(7) . . . . ?
C24 C19 C20 C23 -0.4(14) . . . . ?
S4 C19 C20 C23 179.5(7) . . . . ?
C23 C21 C22 C24 4.2(18) . . . . ?
C22 C21 C23 C20 -3.2(17) . . . . ?
C19 C20 C23 C21 1.1(14) . . . . ?
C21 C22 C24 C19 -3.1(16) . . . . ?
C20 C19 C24 C22 1.4(15) . . . . ?
S4 C19 C24 C22 -178.6(8) . . . . ?
Sm3 S5 C25 C26 106.8(7) . . . . ?
Sm2 S5 C25 C26 -145.9(6) . . . . ?
Sm3 S5 C25 C30 -76.0(8) . . . . ?
Sm2 S5 C25 C30 31.4(8) . . . . ?
C30 C25 C26 C27 0.8(13) . . . . ?
S5 C25 C26 C27 178.2(7) . . . . ?
C25 C26 C27 C28 -0.6(14) . . . . ?
C26 C27 C28 C29 0.4(15) . . . . ?
C27 C28 C29 C30 -0.4(15) . . . . ?
C28 C29 C30 C25 0.6(15) . . . . ?
C26 C25 C30 C29 -0.8(13) . . . . ?
S5 C25 C30 C29 -178.2(7) . . . . ?
Sm2 S6 C31 C36 -99.6(7) . . . . ?
Sm3 S6 C31 C36 151.5(6) . . . . ?
Sm2 S6 C31 C32 84.3(7) . . . . ?
Sm3 S6 C31 C32 -24.6(8) . . . . ?
C36 C31 C32 C33 -0.1(13) . . . . ?
S6 C31 C32 C33 176.0(7) . . . . ?
C31 C32 C33 C34 1.4(14) . . . . ?
C32 C33 C34 C35 -1.9(15) . . . . ?
C33 C34 C35 C36 1.3(15) . . . . ?
C32 C31 C36 C35 -0.6(13) . . . . ?
S6 C31 C36 C35 -176.6(7) . . . . ?
C34 C35 C36 C31 0.0(14) . . . . ?
Sm3 S7 C37 C38 104.1(7) . . . . ?
Sm4 S7 C37 C38 -141.8(6) . . . . ?
Sm3 S7 C37 C42 -74.9(8) . . . . ?
Sm4 S7 C37 C42 39.2(8) . . . . ?
C42 C37 C38 C39 -1.8(13) . . . . ?
S7 C37 C38 C39 179.2(7) . . . . ?
C37 C38 C39 C40 2.5(14) . . . . ?
C38 C39 C40 C41 -1.2(14) . . . . ?
C39 C40 C41 C42 -0.7(14) . . . . ?
C38 C37 C42 C41 0.0(13) . . . . ?
S7 C37 C42 C41 178.9(7) . . . . ?
C40 C41 C42 C37 1.3(14) . . . . ?
Sm3 S8 C43 C48 58.1(7) . . . . ?
Sm4 S8 C43 C48 159.5(6) . . . . ?
Sm3 S8 C43 C44 -126.3(7) . . . . ?
Sm4 S8 C43 C44 -24.9(9) . . . . ?
C48 C43 C44 C45 -0.2(13) . . . . ?
S8 C43 C44 C45 -176.0(7) . . . . ?
C43 C44 C45 C46 0.3(14) . . . . ?
C44 C45 C46 C47 -0.1(14) . . . . ?
C45 C46 C47 C48 -0.2(14) . . . . ?
C44 C43 C48 C47 -0.1(13) . . . . ?
S8 C43 C48 C47 175.7(7) . . . . ?
C46 C47 C48 C43 0.3(14) . . . . ?
Sm4 S9 C49 C50 -112.9(7) . . . . ?
Sm3 S9 C49 C50 137.1(7) . . . . ?
Sm4 S9 C49 C54 67.0(8) . . . . ?
Sm3 S9 C49 C54 -43.1(9) . . . . ?
C54 C49 C50 C51 3.4(13) . . . . ?
S9 C49 C50 C51 -176.7(7) . . . . ?
C49 C50 C51 C52 -1.7(15) . . . . ?
C50 C51 C52 C53 0.8(16) . . . . ?
C51 C52 C53 C54 -1.6(15) . . . . ?
C52 C53 C54 C49 3.4(14) . . . . ?
C50 C49 C54 C53 -4.3(13) . . . . ?
S9 C49 C54 C53 175.9(7) . . . . ?
Sm1 S10 C55 C56 -131.6(7) . . . . ?
Sm4 S10 C55 C56 122.9(7) 3_455 . . . ?
Sm1 S10 C55 C60 46.7(8) . . . . ?
Sm4 S10 C55 C60 -58.8(8) 3_455 . . . ?
C60 C55 C56 C57 -1.1(13) . . . . ?
S10 C55 C56 C57 177.2(7) . . . . ?
C55 C56 C57 C58 0.5(14) . . . . ?
C56 C57 C58 C59 1.2(14) . . . . ?
C57 C58 C59 C60 -2.3(15) . . . . ?
C58 C59 C60 C55 1.6(14) . . . . ?
C56 C55 C60 C59 0.1(13) . . . . ?
S10 C55 C60 C59 -178.2(7) . . . . ?
Sm1 S11 C61 C66 84.0(8) . . . . ?
Sm4 S11 C61 C66 -19.0(9) 3_455 . . . ?
Sm1 S11 C61 C62 -99.8(7) . . . . ?
Sm4 S11 C61 C62 157.2(7) 3_455 . . . ?
C66 C61 C62 C63 0.4(13) . . . . ?
S11 C61 C62 C63 -176.0(7) . . . . ?
C61 C62 C63 C64 -2.0(15) . . . . ?
C62 C63 C64 C65 2.5(16) . . . . ?
C63 C64 C65 C66 -1.5(15) . . . . ?
C62 C61 C66 C65 0.6(14) . . . . ?
S11 C61 C66 C65 176.9(7) . . . . ?
C64 C65 C66 C61 -0.1(15) . . . . ?
Sm4 S12 C67 C68 -107.1(7) 3_455 . . . ?
Sm1 S12 C67 C68 -3.3(9) . . . . ?
Sm4 S12 C67 C72 70.8(8) 3_455 . . . ?
Sm1 S12 C67 C72 174.6(6) . . . . ?
C72 C67 C68 C69 -1.4(14) . . . . ?
S12 C67 C68 C69 176.5(7) . . . . ?
C67 C68 C69 C70 -1.8(15) . . . . ?
C68 C69 C70 C71 3.6(15) . . . . ?
C69 C70 C71 C72 -2.2(15) . . . . ?
C68 C67 C72 C71 2.7(14) . . . . ?
S12 C67 C72 C71 -175.3(7) . . . . ?
C70 C71 C72 C67 -1.0(15) . . . . ?
S3 Sm1 O1 C76 73.8(6) . . . . ?
S11 Sm1 O1 C76 -93.2(6) . . . . ?
S1 Sm1 O1 C76 132.8(5) . . . . ?
S10 Sm1 O1 C76 -19.3(6) . . . . ?
S2 Sm1 O1 C76 156.6(6) . . . . ?
S12 Sm1 O1 C76 -61.3(7) . . . . ?
Sm2 Sm1 O1 C76 116.1(6) . . . . ?
S3 Sm1 O1 C73 -118.0(5) . . . . ?
S11 Sm1 O1 C73 75.1(5) . . . . ?
S1 Sm1 O1 C73 -59.0(6) . . . . ?
S10 Sm1 O1 C73 149.0(6) . . . . ?
S2 Sm1 O1 C73 -35.1(5) . . . . ?
S12 Sm1 O1 C73 106.9(5) . . . . ?
Sm2 Sm1 O1 C73 -75.6(5) . . . . ?
C76 O1 C73 C74 6.5(9) . . . . ?
Sm1 O1 C73 C74 -163.6(5) . . . . ?
O1 C73 C74 C75 -28.3(9) . . . . ?
C73 C74 C75 C76 38.5(9) . . . . ?
C73 O1 C76 C75 18.0(9) . . . . ?
Sm1 O1 C76 C75 -172.1(5) . . . . ?
C74 C75 C76 O1 -35.2(9) . . . . ?
S6 Sm2 O2 C77 -127.9(7) . . . . ?
S3 Sm2 O2 C77 47.1(7) . . . . ?
S1 Sm2 O2 C77 118.1(7) . . . . ?
S4 Sm2 O2 C77 -60.8(7) . . . . ?
S2 Sm2 O2 C77 133.9(6) . . . . ?
S5 Sm2 O2 C77 -56.9(6) . . . . ?
Sm1 Sm2 O2 C77 90.2(7) . . . . ?
S6 Sm2 O2 C80 48.2(6) . . . . ?
S3 Sm2 O2 C80 -136.9(6) . . . . ?
S1 Sm2 O2 C80 -65.8(6) . . . . ?
S4 Sm2 O2 C80 115.3(6) . . . . ?
S2 Sm2 O2 C80 -50.1(7) . . . . ?
S5 Sm2 O2 C80 119.2(6) . . . . ?
Sm1 Sm2 O2 C80 -93.7(6) . . . . ?
C80 O2 C77 C78 9.6(10) . . . . ?
Sm2 O2 C77 C78 -173.6(6) . . . . ?
O2 C77 C78 C79 9.2(11) . . . . ?
C77 C78 C79 C80 -23.6(10) . . . . ?
C77 O2 C80 C79 -25.2(9) . . . . ?
Sm2 O2 C80 C79 158.1(5) . . . . ?
C78 C79 C80 O2 30.1(9) . . . . ?
S8 Sm3 O3 C81 36.1(6) . . . . ?
S7 Sm3 O3 C81 117.0(6) . . . . ?
S4 Sm3 O3 C81 -148.8(6) . . . . ?
S5 Sm3 O3 C81 -76.2(6) . . . . ?
S9 Sm3 O3 C81 60.5(7) . . . . ?
S6 Sm3 O3 C81 -111.5(6) . . . . ?
S8 Sm3 O3 C84 -150.6(6) . . . . ?
S7 Sm3 O3 C84 -69.7(6) . . . . ?
S4 Sm3 O3 C84 24.5(6) . . . . ?
S5 Sm3 O3 C84 97.1(6) . . . . ?
S9 Sm3 O3 C84 -126.1(6) . . . . ?
S6 Sm3 O3 C84 61.8(7) . . . . ?
C84 O3 C81 C82 -9.7(10) . . . . ?
Sm3 O3 C81 C82 164.7(6) . . . . ?
O3 C81 C82 C83 28.4(11) . . . . ?
C81 C82 C83 C84 -35.2(10) . . . . ?
C81 O3 C84 C83 -12.8(9) . . . . ?
Sm3 O3 C84 C83 173.0(5) . . . . ?
C82 C83 C84 O3 29.6(10) . . . . ?
S12 Sm4 O4 C88 -10.2(6) 3_545 . . . ?
S9 Sm4 O4 C88 84.2(6) . . . . ?
S7 Sm4 O4 C88 161.1(6) . . . . ?
S10 Sm4 O4 C88 -99.4(6) 3_545 . . . ?
S11 Sm4 O4 C88 -74.8(6) 3_545 . . . ?
S8 Sm4 O4 C88 108.6(6) . . . . ?
S12 Sm4 O4 C85 135.9(6) 3_545 . . . ?
S9 Sm4 O4 C85 -129.8(6) . . . . ?
S7 Sm4 O4 C85 -52.8(6) . . . . ?
S10 Sm4 O4 C85 46.7(7) 3_545 . . . ?
S11 Sm4 O4 C85 71.3(6) 3_545 . . . ?
S8 Sm4 O4 C85 -105.4(6) . . . . ?
C88 O4 C85 C86 -38.2(9) . . . . ?
Sm4 O4 C85 C86 171.3(5) . . . . ?
O4 C85 C86 C87 25.9(10) . . . . ?
C85 C86 C87 C88 -5.2(11) . . . . ?
C85 O4 C88 C87 35.2(9) . . . . ?
Sm4 O4 C88 C87 -173.0(5) . . . . ?
C86 C87 C88 O4 -18.0(10) . . . . ?
